data_2101323
loop_
_publ_author_name
'Andrianatoandro, H.'
'Barrans, Y.'
'Marsau, P.'
'Desvergne, J.-P.'
'Fages, F.'
'Bouas-Laurent, H.'

_publ_section_title
;
 Two 9,10-anthracenocryptand silver(I) nitrate complexes. Fluorescence
 modulated by Ag^+^ as a function of the geometry of the complex
;
_journal_issue 3
_journal_name_full 'Acta Crystallographica Section B'
_journal_page_first 293
_journal_page_last 300
_journal_paper_doi 10.1107/S0108768194011572
_journal_volume 51
_journal_year 1995
_chemical_formula_sum 'C30 H42 Ag N3 O8'
_chemical_formula_weight 679.8
_symmetry_cell_setting monoclinic
_symmetry_space_group_name_Hall '-P 2ybc'
_symmetry_space_group_name_H-M 'P 1 21/c 1'
_cell_angle_alpha 90.0
_cell_angle_beta 110.200(10)
_cell_angle_gamma 90.0
_cell_formula_units_Z 4
_cell_length_a 10.4790(10)
_cell_length_b 15.7510(10)
_cell_length_c 19.1770(10)
_cell_volume 2970.6(4)
_diffrn_radiation_type Cu
_diffrn_radiation_wavelength 1.54184
_exptl_absorpt_coefficient_mu 5.95
_exptl_crystal_density_diffrn 1.520
_exptl_crystal_F_000 1416
_cod_data_source_file pa0297.cif
_cod_data_source_block pa0297a
_cod_original_cell_volume 2968.88(5)
_cod_original_formula_sum 'C30 H42 Ag1 N3 O8'
_cod_database_code 2101323

loop_
_atom_site_label
_atom_site_fract_x
_atom_site_fract_y
_atom_site_fract_z
Ag(40) -.02834(2) .16746(2) .08705(2)
C(1) -.0107(5) .3456(3) .1657(2)
C(2) .1183(5) .3146(3) .2092(2)
C(3) .2423(5) .3564(3) .2128(2)
C(4) .3655(5) .3252(4) .2552(3)
C(5) .3751(5) .2490(4) .2946(3)
C(6) .2612(5) .2071(3) .2942(2)
C(7) .1287(4) .2384(3) .2534(2)
C(8) .0093(5) .1979(3) .2551(2)
C(9) -.1152(5) .2383(3) .2234(2)
C(10) -.2370(5) .2097(3) .2349(2)
C(11) -.3564(5) .2496(4) .2037(3)
C(12) -.3690(5) .3211(4) .1579(3)
C(13) -.2584(5) .3512(3) .1443(3)
C(14) -.1275(5) .3122(3) .1767(2)
C(15) .0212(5) .1095(3) .2871(2)
C(16) .0579(5) .0446(3) .2372(2)
C(17) -.0264(5) .4102(3) .1055(2)
C(18) -.0928(5) .3698(3) .0277(2)
N(20) -.0185(4) .2973(2) .0115(2)
C(21) .1165(5) .3278(4) .0135(3)
C(22) .1980(6) .2683(4) -.0168(3)
O(23) .2103(3) .1835(2) .0114(2)
C(24) .2983(5) .1773(4) .0865(3)
C(25) .3002(5) .0878(4) .1101(3)
O(26) .1642(4) .0663(2) .1033(2)
C(27) .1496(6) -.0188(3) .1237(3)
C(28) .0056(6) -.0300(3) .1214(3)
N(30) -.0411(4) .0375(2) .1602(4)
C(31) -.1743(5) .0127(3) .1645(3)
C(32) -.2807(6) -.0180(3) .0933(3)
O(33) -.3040(4) .0384(2) .0322(2)
C(34) -.3747(6) .1131(4) .0374(3)
C(35) -.3811(5) .1693(4) -.0261(3)
O(36) -.2449(3) .1892(2) -.0207(2)
C(37) -.2398(6) .2446(3) -.0780(3)
C(38) -.0946(6) .2653(3) -.0646(2)
O(45) .3301(5) .0462(3) .4451(3)
N(41a) -.4104(13) .0406(5) .3487(5)
N(41b) -.3715(15) .0229(6) .3826(4)
O(42a) -.3210(9) .0567(5) .3411(4)
O(42b) -.3203(17) .0531(11) .3313(9)
O(43) -.4461(9) .0695(5) .4021(5)
O(44a) -.504(3) .0291(17) .3048(14)
O(44b) -.351(2) -.0327(12) .4107(16)
H(103) .231(4) .417(3) .186(2)
H(104) .434(4) .355(3) .255(2)
H(105) .465(4) .223(3) .323(2)
H(106) .268(4) .152(3) .3293(19)
H(110) -.240(4) .153(3) .263(2)
H(111) -.425(4) .230(3) .214(2)
H(112) -.456(4) .355(3) .137(2)
H(113) -.272(4) .413(3) .108(2)
H(117) -.087(4) .456(3) .109(2)
H(217) .064(4) .439(2) .1095(9)
H(118) -.185(4) .359(3) .022(2)
H(218) -.096(4) .421(3) -.013(2)
H(121) .116(4) .399(3) -.011(2)
H(221) .170(4) .344(2) .064(2)
H(122) .159(4) .263(3) -.068(2)
H(222) .302(4) .303(3) -.009(2)
H(124) .385(4) .197(3) .089(2)
H(224) .255(4) .214(3) .115(2)
H(125) .322(4) .051(3) .077(2)
H(225) .359(4) .076(3) .164(2)
H(127) .150(4) -.052(3) .087(2)
H(227) .230(4) -.022(3) .179(2)
H(128) -.055(4) -.024(3) .071(2)
H(228) .006(4) -.085(3) .147(2)
H(116) .067(4) -.008(3) .262(2)
H(216) .150(4) .058(3) .235(2)
H(115) -.068(4) .088(2) .2942(19)
H(215) .097(4) .100(3) .334(2)
H(138) -.077(4) .315(3) -.097(2)
H(238) -.035(4) .207(3) -.069(2)
H(137) -.308(4) .297(3) -.081(2)
H(237) -0.274(4) .210(3) -.125(2)
H(135) -.436(4) .232(3) -.026(2)
H(235) -.421(4) .144(3) -.067(2)
H(134) -.323(4) .144(3) .081(2)
H(234) -.467(4) .102(3) .037(2)
H(132) -.360(4) -.030(3) .101(2)
H(232) -.239(4) -.070(3) .076(2)
H(131) -.203(4) .060(3) .184(2)
H(231) -.146(4) -.029(3) .206(2)

loop_
_geom_angle_atom_site_label_1
_geom_angle_atom_site_label_2
_geom_angle_atom_site_label_3
_geom_angle
N(20) Ag(40) N(30) 179.00(10)
N(20) Ag(40) O(23) 60.00(10)
N(20) Ag(40) O(26) 113.30(10)
N(20) Ag(40) O(33) 120.40(10)
N(20) Ag(40) O(36) 67.80(10)
N(30) Ag(40) O(23) 120.10(10)
N(30) Ag(40) O(26) 66.90(10)
N(30) Ag(40) O(33) 58.70(10)
N(30) Ag(40) O(36) 111.40(10)
O(23) Ag(40) O(26) 53.40(10)
O(23) Ag(40) O(33) 127.00(10)
O(23) Ag(40) O(36) 103.50(10)
O(26) Ag(40) O(33) 102.70(10)
O(26) Ag(40) O(36) 130.40(10)
O(33) Ag(40) O(36) 52.80(10)
O(42a) N(41a) O(43) 124.0(10)
O(42a) N(41a) O(44a) 125.0(10)
O(43) N(41a) O(44a) 104.0(10)
O(42b) N(41b) O(43) 117.0(10)
O(42b) N(41b) O(44b) 128(2)
O(43) N(41b) O(44b) 113.0(10)

loop_
_geom_bond_atom_site_label_1
_geom_bond_atom_site_label_2
_geom_bond_distance
Ag(40) N(20) 2.526(4)
Ag(40) N(30) 2.510(4)
Ag(40) O(23) 3.304(4)
Ag(40) O(26) 2.502(4)
Ag(40) O(33) 3.387(4)
Ag(40) O(36) 2.510(3)
Ag(40) C(1) 3.162(5)
Ag(40) C(2) 3.277(5)
Ag(40) C(7) 3.241(5)
Ag(40) C(8) 3.146(5)
Ag(40) C(9) 3.249(5)
Ag(40) C(14) 3.235(5)
C(1) C(2) 1.407(5)
C(1) C(14) 1.413(5)
C(1) C(17) 1.505(6)
C(2) C(3) 1.437(6)
C(2) C(7) 1.451(6)
C(3) C(4) 1.358(6)
C(4) C(5) 1.403(6)
C(5) C(6) 1.362(6)
C(6) C(7) 1.425(6)
C(7) C(8) 1.414(6)
C(8) C(9) 1.389(6)
C(8) C(15) 1.510(6)
C(9) C(10) 1.440(6)
C(9) C(14) 1.447(6)
C(10) C(11) 1.341(6)
C(11) C(12) 1.406(7)
C(12) C(13) 1.358(6)
C(13) C(14) 1.433(6)
C(15) C(16) 1.537(6)
C(16) N(30) 1.488(6)
C(17) C(18) 1.549(6)
C(18) N(20) 1.474(6)
N(20) C(21) 1.481(6)
N(20) C(38) 1.490(6)
C(21) C(22) 1.513(7)
C(22) O(23) 1.429(6)
O(23) C(24) 1.420(6)
C(24) C(25) 1.478(7)
C(25) O(26) 1.426(6)
O(26) C(27) 1.420(6)
C(27) C(28) 1.503(7)
C(28) N(30) 1.474(6)
N(30) C(31) 1.478(6)
C(31) C(32) 1.512(7)
C(32) O(33) 1.423(6)
O(33) C(34) 1.412(6)
C(34) C(35) 1.489(7)
C(35) O(36) 1.428(6)
O(36) C(37) 1.418(5)
C(37) C(38) 1.489(7)
N(41a) O(42a) 1.027(15)
N(41a) O(43) 1.289(13)
N(41a) O(44a) 1.065(19)
N(41b) O(42b) 1.359(15)
N(41b) O(43) 1.220(11)
N(41b) O(44b) 1.012(11)
